data_2311029
loop_
_publ_author_name
'Zachariasen, W.H.'

_publ_section_title
;
 Crystal chemical studies of the 5f-series of elements. XXI. The crystal
 structure of magnesium orthouranate
;
_journal_name_full 'Acta Crystallographica (1,1948-23,1967)'
_journal_page_first 788
_journal_page_last 791
_journal_volume 7
_journal_year 1954
_chemical_formula_sum 'Mg O4 U'
_chemical_name_systematic 'Mg (U O4)'
_space_group_IT_number 74
_symmetry_space_group_name_Hall '-I 2b 2 (-x,z,y)'
_symmetry_space_group_name_H-M 'I m m a (-a,c,b)'
_cell_angle_alpha 90
_cell_angle_beta 90
_cell_angle_gamma 90
_cell_formula_units_Z 4
_cell_length_a 6.52
_cell_length_b 6.595
_cell_length_c 6.924
_cell_volume 297.728
_citation_journal_id_ASTM ACCRA9
_cod_data_source_file Zachariasen_ACCRA9_1954_219.cif
_cod_data_source_block Mg1O4U1
_cod_original_cell_volume 297.7278
_cod_original_sg_symbol_H-M 'I m a m'
_cod_original_formula_sum 'Mg1 O4 U1'
_cod_database_code 2311029

loop_
_symmetry_equiv_pos_as_xyz
x,y,z
-x,y,-z+1/2
x,-y,-z
-x,-y,z+1/2
-x,-y,-z
x,-y,z-1/2
-x,y,z
x,y,-z-1/2
x+1/2,y+1/2,z+1/2
-x+1/2,y+1/2,-z+1
x+1/2,-y+1/2,-z+1/2
-x+1/2,-y+1/2,z+1
-x+1/2,-y+1/2,-z+1/2
x+1/2,-y+1/2,z
-x+1/2,y+1/2,z+1/2
x+1/2,y+1/2,-z

loop_
_atom_site_label
_atom_site_type_symbol
_atom_site_fract_x
_atom_site_fract_y
_atom_site_fract_z
_atom_site_occupancy
_atom_site_U_iso_or_equiv
U1 U+6 0 0.0222 0.25 1 0.0
O1 O-2 0.295 0.022 0.25 1 0.0
O2 O-2 0 0.2 -0.012 1 0.0
Mg1 Mg+2 0 0.5 0 1 0.0
